data_2203210
loop_
_publ_author_name
'Yavuz K\"oysal'
'\,Samil I\,s\?ik'
'Nesuhi Akdemir'
'Erbil A\~gar'
'Cihan Kantar'

_publ_section_title
;
 4-(2-Methoxy-1-naphthylmethoxy)phthalonitrile
;
_journal_issue 2
_journal_name_full 'Acta Crystallographica Section E'
_journal_page_first o285
_journal_page_last o286
_journal_paper_doi 10.1107/S1600536804001473
_journal_volume 60
_journal_year 2004
_chemical_formula_iupac 'C20 H14 N2 O2'
_chemical_formula_moiety 'C20 H14 N2 O2'
_chemical_formula_sum 'C20 H14 N2 O2'
_chemical_formula_weight 314.34
_chemical_name_systematic
;
4-(2-Methoxy-1-naphthylmethoxy)phthalonitrile
;
_space_group_IT_number 14
_symmetry_cell_setting monoclinic
_symmetry_space_group_name_Hall '-P 2ybc'
_symmetry_space_group_name_H-M 'P 1 21/c 1'
_atom_sites_solution_hydrogens geom
_atom_sites_solution_primary direct
_atom_sites_solution_secondary difmap
_cell_angle_alpha 90.00
_cell_angle_beta 104.454(5)
_cell_angle_gamma 90.00
_cell_formula_units_Z 8
_cell_length_a 13.1166(9)
_cell_length_b 12.0736(12)
_cell_length_c 20.9806(15)
_cell_measurement_reflns_used 8964
_cell_measurement_temperature 293(2)
_cell_measurement_theta_max 22.90
_cell_measurement_theta_min 1.60
_cell_volume 3217.4(5)
_computing_cell_refinement X-AREA
_computing_data_collection 'X-AREA (Stoe & Cie, 2002)'
_computing_data_reduction 'X-RED (Stoe & Cie, 2002)'
_computing_molecular_graphics 'ORTEPIII (Burnett & Johnson, 1996)'
_computing_publication_material 'WinGX (Farrugia, 1997) and PARST (Nardelli, 1995)'
_computing_structure_refinement SHELXL97
_computing_structure_solution 'SHELXS97 (Sheldrick, 1997)'
_diffrn_ambient_temperature 293(2)
_diffrn_detector_area_resol_mean 6.67
_diffrn_measured_fraction_theta_full 1.000
_diffrn_measured_fraction_theta_max 1.000
_diffrn_measurement_device_type 'Stoe IPDS-2'
_diffrn_measurement_method '\w rotation'
_diffrn_radiation_monochromator graphite
_diffrn_radiation_source 'fine-focus sealed tube'
_diffrn_radiation_type MoK\a
_diffrn_radiation_wavelength 0.71073
_diffrn_reflns_av_R_equivalents 0.1007
_diffrn_reflns_av_sigmaI/netI 0.1007
_diffrn_reflns_limit_h_max 16
_diffrn_reflns_limit_h_min -15
_diffrn_reflns_limit_k_max 14
_diffrn_reflns_limit_k_min -14
_diffrn_reflns_limit_l_max 25
_diffrn_reflns_limit_l_min -25
_diffrn_reflns_number 37155
_diffrn_reflns_theta_full 26.00
_diffrn_reflns_theta_max 26.00
_diffrn_reflns_theta_min 1.60
_exptl_absorpt_coefficient_mu 0.085
_exptl_absorpt_correction_T_max 0.9904
_exptl_absorpt_correction_T_min 0.9756
_exptl_absorpt_correction_type integration
_exptl_absorpt_process_details '(X-RED; Stoe & Cie, 2002)'
_exptl_crystal_colour yellow
_exptl_crystal_density_diffrn 1.298
_exptl_crystal_density_method 'not measured'
_exptl_crystal_description plate
_exptl_crystal_F_000 1312
_exptl_crystal_size_max 0.300
_exptl_crystal_size_mid 0.233
_exptl_crystal_size_min 0.120
_refine_diff_density_max 0.111
_refine_diff_density_min -0.116
_refine_ls_extinction_coef 0.0031(2)
_refine_ls_extinction_expression Fc^*^=kFc[1+0.001xFc^2^\l^3^/sin(2\q)]^-1/4^
_refine_ls_extinction_method SHELXL97
_refine_ls_goodness_of_fit_ref 0.680
_refine_ls_hydrogen_treatment constr
_refine_ls_matrix_type full
_refine_ls_number_parameters 436
_refine_ls_number_reflns 6304
_refine_ls_number_restraints 0
_refine_ls_restrained_S_all 0.680
_refine_ls_R_factor_all 0.1456
_refine_ls_R_factor_gt 0.0379
_refine_ls_shift/su_max 0.001
_refine_ls_shift/su_mean 0.000
_refine_ls_structure_factor_coef Fsqd
_refine_ls_weighting_details 'calc w = 1/[\s^2^(Fo^2^)+(0.0334P)^2^] where P = (Fo^2^+2Fc^2^)/3'
_refine_ls_weighting_scheme calc
_refine_ls_wR_factor_gt 0.0702
_refine_ls_wR_factor_ref 0.0874
_reflns_number_gt 2114
_reflns_number_total 6304
_reflns_threshold_expression I>2\sI)
_cod_data_source_file na6289.cif
_cod_data_source_block I
_cod_original_sg_symbol_H-M 'P 21/c'
_cod_database_code 2203210
_cod_database_fobs_code 2203210

loop_
_symmetry_equiv_pos_as_xyz
'x, y, z'
'-x, y+1/2, -z+1/2'
'-x, -y, -z'
'x, -y-1/2, z-1/2'

loop_
_atom_site_label
_atom_site_fract_x
_atom_site_fract_y
_atom_site_fract_z
_atom_site_U_iso_or_equiv
_atom_site_adp_type
_atom_site_calc_flag
_atom_site_refinement_flags
_atom_site_occupancy
_atom_site_type_symbol
O2A 0.79217(15) 0.60047(15) 0.35243(9) 0.1002(6) Uani d . 1 O
O2B 0.28933(14) 0.49637(15) 0.36589(9) 0.0964(6) Uani d . 1 O
C20A 0.8122(3) 0.6545(3) 0.41376(15) 0.1379(13) Uani d . 1 C
H20A 0.8184 0.6006 0.4481 0.207 Uiso calc R 1 H
H20B 0.7553 0.7042 0.4144 0.207 Uiso calc R 1 H
H20C 0.8766 0.6958 0.4206 0.207 Uiso calc R 1 H
C20B 0.3034(2) 0.5600(2) 0.42438(15) 0.1255(11) Uani d . 1 C
H20D 0.3287 0.5130 0.4619 0.188 Uiso calc R 1 H
H20E 0.2373 0.5921 0.4264 0.188 Uiso calc R 1 H
H20F 0.3536 0.6178 0.4243 0.188 Uiso calc R 1 H
O1A 0.71751(11) 0.54223(12) 0.19595(8) 0.0702(4) Uani d . 1 O
C4A 0.63498(18) 0.63352(18) 0.10015(11) 0.0625(6) Uani d . 1 C
H4A 0.6985 0.6696 0.1024 0.075 Uiso calc R 1 H
C5A 0.62727(18) 0.55817(18) 0.14823(12) 0.0595(6) Uani d . 1 C
C6A 0.53261(18) 0.50528(18) 0.14552(12) 0.0676(6) Uani d . 1 C
H6A 0.5267 0.4556 0.1783 0.081 Uiso calc R 1 H
C8A 0.45350(18) 0.60184(19) 0.04519(12) 0.0637(6) Uani d . 1 C
C9A 0.71283(17) 0.46603(19) 0.24807(11) 0.0707(7) Uani d . 1 C
H9A1 0.6839 0.3958 0.2294 0.085 Uiso calc R 1 H
H9A2 0.6672 0.4956 0.2739 0.085 Uiso calc R 1 H
C7A 0.44716(18) 0.52719(19) 0.09353(12) 0.0696(7) Uani d . 1 C
H7A 0.3839 0.4906 0.0912 0.083 Uiso calc R 1 H
C10A 0.82130(18) 0.4487(2) 0.29133(12) 0.0639(6) Uani d . 1 C
C3A 0.54940(19) 0.65534(17) 0.04914(11) 0.0598(6) Uani d . 1 C
C14A 0.9852(2) 0.3427(2) 0.32354(13) 0.0710(7) Uani d . 1 C
C15A 0.88563(19) 0.35924(19) 0.27935(12) 0.0650(6) Uani d . 1 C
C1A 0.3634(2) 0.6260(2) -0.00820(15) 0.0791(8) Uani d . 1 C
C16A 0.8541(2) 0.2850(2) 0.22620(13) 0.0796(7) Uani d . 1 C
H16A 0.7901 0.2959 0.1956 0.096 Uiso calc R 1 H
C2A 0.55921(19) 0.7335(2) -0.00033(14) 0.0749(7) Uani d . 1 C
C12A 0.9584(2) 0.5019(2) 0.38668(12) 0.0864(8) Uani d . 1 C
H12A 0.9827 0.5501 0.4217 0.104 Uiso calc R 1 H
C11A 0.8581(2) 0.5162(2) 0.34407(13) 0.0752(7) Uani d . 1 C
N1A 0.29324(19) 0.6453(2) -0.05126(13) 0.1109(8) Uani d . 1 N
N2A 0.56653(19) 0.7966(2) -0.03955(12) 0.1042(8) Uani d . 1 N
C18A 1.0129(3) 0.1806(2) 0.26351(18) 0.1022(10) Uani d . 1 C
H18A 1.0542 0.1202 0.2584 0.123 Uiso calc R 1 H
C17A 0.9155(3) 0.1976(2) 0.21893(16) 0.0970(9) Uani d . 1 C
H17A 0.8926 0.1488 0.1840 0.116 Uiso calc R 1 H
C13A 1.0191(2) 0.4164(2) 0.37576(13) 0.0828(8) Uani d . 1 C
H13A 1.0854 0.4066 0.4040 0.099 Uiso calc R 1 H
C19A 1.0470(2) 0.2514(3) 0.31384(16) 0.0892(8) Uani d . 1 C
H19A 1.1124 0.2400 0.3428 0.107 Uiso calc R 1 H
O1B 0.24615(12) 0.44710(13) 0.20037(8) 0.0801(5) Uani d . 1 O
C10B 0.35431(18) 0.37472(19) 0.29918(12) 0.0635(6) Uani d . 1 C
C5B 0.15199(19) 0.4758(2) 0.16018(11) 0.0659(6) Uani d . 1 C
C3B 0.0655(2) 0.60241(19) 0.07626(11) 0.0651(6) Uani d . 1 C
C14B 0.5394(2) 0.31830(19) 0.32883(13) 0.0670(6) Uani d . 1 C
C6B 0.05794(18) 0.42360(19) 0.15835(11) 0.0717(7) Uani d . 1 C
H6B 0.0554 0.3641 0.1860 0.086 Uiso calc R 1 H
C15B 0.4382(2) 0.31334(18) 0.28512(12) 0.0642(6) Uani d . 1 C
C4B 0.15612(18) 0.5646(2) 0.11894(11) 0.0690(7) Uani d . 1 C
H4B 0.2202 0.5986 0.1202 0.083 Uiso calc R 1 H
C7B -0.03295(19) 0.4613(2) 0.11452(12) 0.0730(7) Uani d . 1 C
H7B -0.0967 0.4260 0.1126 0.088 Uiso calc R 1 H
C8B -0.03024(19) 0.5500(2) 0.07397(11) 0.0669(6) Uani d . 1 C
C13B 0.5541(2) 0.3862(2) 0.38433(13) 0.0766(7) Uani d . 1 C
H13B 0.6207 0.3907 0.4130 0.092 Uiso calc R 1 H
C1B -0.1257(2) 0.5897(2) 0.03059(13) 0.0776(7) Uani d . 1 C
C12B 0.4743(2) 0.4459(2) 0.39766(12) 0.0760(7) Uani d . 1 C
H12B 0.4861 0.4909 0.4348 0.091 Uiso calc R 1 H
C9B 0.24603(18) 0.37158(19) 0.25419(11) 0.0728(7) Uani d . 1 C
H9B1 0.2289 0.2971 0.2376 0.087 Uiso calc R 1 H
H9B2 0.1943 0.3946 0.2775 0.087 Uiso calc R 1 H
C11B 0.3733(2) 0.43881(19) 0.35466(13) 0.0714(6) Uani d . 1 C
C16B 0.4258(2) 0.2459(2) 0.22859(13) 0.0782(7) Uani d . 1 C
H16B 0.3604 0.2423 0.1985 0.094 Uiso calc R 1 H
C2B 0.0708(2) 0.6961(2) 0.03488(14) 0.0801(8) Uani d . 1 C
C19B 0.6223(2) 0.2553(2) 0.31557(15) 0.0830(8) Uani d . 1 C
H19B 0.6887 0.2585 0.3444 0.100 Uiso calc R 1 H
C18B 0.6065(3) 0.1903(2) 0.26153(17) 0.0930(9) Uani d . 1 C
H18B 0.6617 0.1482 0.2539 0.112 Uiso calc R 1 H
C17B 0.5078(3) 0.1861(2) 0.21721(14) 0.0918(8) Uani d . 1 C
H17B 0.4978 0.1424 0.1797 0.110 Uiso calc R 1 H
N1B -0.20274(19) 0.6199(2) -0.00397(12) 0.1038(8) Uani d . 1 N
N2B 0.0767(2) 0.7709(2) 0.00272(13) 0.1107(9) Uani d . 1 N

loop_
_atom_site_aniso_label
_atom_site_aniso_U_11
_atom_site_aniso_U_22
_atom_site_aniso_U_33
_atom_site_aniso_U_12
_atom_site_aniso_U_13
_atom_site_aniso_U_23
O2A 0.1071(15) 0.1006(14) 0.0838(14) 0.0269(12) 0.0070(11) -0.0155(11)
O2B 0.0789(12) 0.1067(14) 0.0945(14) 0.0170(11) 0.0046(11) -0.0212(11)
C20A 0.139(3) 0.170(3) 0.098(2) 0.025(2) 0.016(2) -0.054(2)
C20B 0.113(2) 0.134(3) 0.125(3) 0.012(2) 0.020(2) -0.059(2)
O1A 0.0603(10) 0.0758(10) 0.0689(11) -0.0078(8) 0.0058(9) 0.0159(9)
C4A 0.0563(16) 0.0660(15) 0.0641(16) -0.0023(12) 0.0128(14) 0.0002(13)
C5A 0.0538(15) 0.0626(15) 0.0590(15) 0.0003(13) 0.0082(13) -0.0009(13)
C6A 0.0608(16) 0.0670(15) 0.0736(17) -0.0027(13) 0.0142(15) 0.0068(13)
C8A 0.0553(16) 0.0668(16) 0.0631(16) 0.0077(13) 0.0039(14) -0.0084(13)
C9A 0.0684(17) 0.0737(16) 0.0692(17) 0.0021(13) 0.0157(14) 0.0179(14)
C7A 0.0567(16) 0.0706(17) 0.0796(18) -0.0012(13) 0.0137(15) -0.0094(15)
C10A 0.0597(16) 0.0673(15) 0.0614(16) 0.0016(14) 0.0091(13) 0.0116(13)
C3A 0.0641(17) 0.0590(14) 0.0554(15) 0.0080(13) 0.0132(14) -0.0009(12)
C14A 0.0628(17) 0.0755(18) 0.0733(18) 0.0045(15) 0.0142(16) 0.0178(15)
C15A 0.0671(17) 0.0662(16) 0.0623(16) -0.0041(14) 0.0173(14) 0.0131(13)
C1A 0.0697(18) 0.0760(18) 0.0839(19) 0.0019(15) 0.0046(17) -0.0118(15)
C16A 0.0728(18) 0.0775(18) 0.090(2) 0.0001(16) 0.0236(16) 0.0004(16)
C2A 0.0705(18) 0.0797(19) 0.0720(19) 0.0134(15) 0.0132(15) 0.0040(16)
C12A 0.087(2) 0.092(2) 0.0699(19) -0.0007(17) 0.0016(17) 0.0020(15)
C11A 0.0775(19) 0.0774(19) 0.0663(18) 0.0076(15) 0.0093(16) 0.0081(15)
N1A 0.0827(17) 0.1173(19) 0.112(2) 0.0042(15) -0.0144(16) 0.0028(16)
N2A 0.1044(19) 0.1096(19) 0.099(2) 0.0213(15) 0.0262(16) 0.0297(16)
C18A 0.108(3) 0.083(2) 0.129(3) 0.015(2) 0.054(2) 0.017(2)
C17A 0.099(2) 0.087(2) 0.110(2) -0.0026(19) 0.036(2) -0.0098(18)
C13A 0.0676(18) 0.101(2) 0.0723(19) 0.0012(17) 0.0026(15) 0.0223(17)
C19A 0.0735(19) 0.095(2) 0.102(2) 0.0162(19) 0.0283(18) 0.0341(19)
O1B 0.0620(11) 0.0962(12) 0.0734(11) -0.0102(10) 0.0003(10) 0.0165(10)
C10B 0.0581(16) 0.0656(15) 0.0616(16) -0.0063(13) 0.0051(13) 0.0055(13)
C5B 0.0576(17) 0.0737(17) 0.0604(16) -0.0033(14) 0.0031(14) -0.0012(13)
C3B 0.0712(18) 0.0637(16) 0.0610(16) 0.0035(14) 0.0176(14) -0.0018(13)
C14B 0.0667(18) 0.0596(16) 0.0731(18) -0.0034(14) 0.0141(15) 0.0154(14)
C6B 0.0651(17) 0.0766(17) 0.0686(17) -0.0094(14) 0.0079(15) 0.0038(13)
C15B 0.0702(18) 0.0605(15) 0.0613(17) -0.0104(13) 0.0156(15) 0.0064(13)
C4B 0.0629(17) 0.0756(17) 0.0650(16) -0.0080(14) 0.0097(14) -0.0032(14)
C7B 0.0626(17) 0.0821(18) 0.0696(17) -0.0070(14) 0.0077(14) -0.0006(15)
C8B 0.0617(17) 0.0747(16) 0.0592(16) 0.0078(15) 0.0056(13) -0.0041(14)
C13B 0.0700(18) 0.0758(18) 0.0734(18) -0.0039(15) -0.0018(15) 0.0101(15)
C1B 0.0765(19) 0.0866(19) 0.0720(19) 0.0047(16) 0.0227(17) 0.0011(15)
C12B 0.0811(19) 0.0681(16) 0.0693(17) -0.0032(15) 0.0011(16) -0.0022(14)
C9B 0.0660(17) 0.0772(16) 0.0713(17) -0.0076(13) 0.0101(14) 0.0125(14)
C11B 0.0689(17) 0.0683(16) 0.0721(17) 0.0032(14) 0.0084(15) 0.0028(14)
C16B 0.0821(19) 0.0759(17) 0.0755(19) -0.0105(16) 0.0174(15) 0.0012(15)
C2B 0.0771(19) 0.083(2) 0.078(2) 0.0080(16) 0.0157(16) -0.0041(17)
C19B 0.0756(19) 0.0751(18) 0.100(2) 0.0042(16) 0.0243(17) 0.0237(17)
C18B 0.100(3) 0.081(2) 0.108(3) 0.0102(18) 0.044(2) 0.0180(19)
C17B 0.113(3) 0.082(2) 0.085(2) -0.0041(19) 0.035(2) -0.0025(16)
N1B 0.0808(17) 0.126(2) 0.1017(19) 0.0162(15) 0.0169(15) 0.0241(16)
N2B 0.123(2) 0.102(2) 0.109(2) 0.0062(17) 0.0326(17) 0.0214(16)

loop_
_atom_type_symbol
_atom_type_description
_atom_type_scat_dispersion_real
_atom_type_scat_dispersion_imag
_atom_type_scat_source
C C 0.0030 0.0020 'International Tables Vol C Tables 4.2.6.8 and 6.1.1.4'
H H 0.0000 0.0000 'International Tables Vol C Tables 4.2.6.8 and 6.1.1.4'
N N 0.0060 0.0030 'International Tables Vol C Tables 4.2.6.8 and 6.1.1.4'
O O 0.0110 0.0060 'International Tables Vol C Tables 4.2.6.8 and 6.1.1.4'

loop_
_geom_angle_atom_site_label_1
_geom_angle_atom_site_label_2
_geom_angle_atom_site_label_3
_geom_angle
_geom_angle_publ_flag
C11A O2A C20A 118.7(2) yes
C11B O2B C20B 119.1(2) yes
O2A C20A H20A 109.5 ?
O2A C20A H20B 109.5 ?
H20A C20A H20B 109.5 ?
O2A C20A H20C 109.5 ?
H20A C20A H20C 109.5 ?
H20B C20A H20C 109.5 ?
O2B C20B H20D 109.5 ?
O2B C20B H20E 109.5 ?
H20D C20B H20E 109.5 ?
O2B C20B H20F 109.5 ?
H20D C20B H20F 109.5 ?
H20E C20B H20F 109.5 ?
C5A O1A C9A 117.04(17) ?
C3A C4A C5A 120.2(2) ?
C3A C4A H4A 119.9 ?
C5A C4A H4A 119.9 ?
O1A C5A C4A 115.0(2) ?
O1A C5A C6A 124.9(2) ?
C4A C5A C6A 120.2(2) ?
C7A C6A C5A 119.1(2) ?
C7A C6A H6A 120.4 ?
C5A C6A H6A 120.4 ?
C7A C8A C3A 118.6(2) ?
C7A C8A C1A 121.1(2) ?
C3A C8A C1A 120.3(2) ?
O1A C9A C10A 109.55(18) ?
O1A C9A H9A1 109.8 ?
C10A C9A H9A1 109.8 ?
O1A C9A H9A2 109.8 ?
C10A C9A H9A2 109.8 ?
H9A1 C9A H9A2 108.2 ?
C8A C7A C6A 121.5(2) ?
C8A C7A H7A 119.3 ?
C6A C7A H7A 119.3 ?
C11A C10A C15A 119.3(2) ?
C11A C10A C9A 119.9(2) ?
C15A C10A C9A 120.8(2) ?
C4A C3A C8A 120.5(2) ?
C4A C3A C2A 119.3(2) ?
C8A C3A C2A 120.3(2) ?
C13A C14A C19A 121.9(3) ?
C13A C14A C15A 119.1(2) ?
C19A C14A C15A 119.0(3) ?
C16A C15A C14A 118.0(2) ?
C16A C15A C10A 123.3(2) ?
C14A C15A C10A 118.7(2) ?
N1A C1A C8A 178.7(3) ?
C17A C16A C15A 121.1(3) ?
C17A C16A H16A 119.4 ?
C15A C16A H16A 119.4 ?
N2A C2A C3A 179.4(3) ?
C13A C12A C11A 118.8(3) ?
C13A C12A H12A 120.6 ?
C11A C12A H12A 120.6 ?
C10A C11A O2A 116.1(2) ?
C10A C11A C12A 121.9(3) ?
O2A C11A C12A 121.9(3) ?
C19A C18A C17A 120.0(3) ?
C19A C18A H18A 120.0 ?
C17A C18A H18A 120.0 ?
C16A C17A C18A 120.6(3) ?
C16A C17A H17A 119.7 ?
C18A C17A H17A 119.7 ?
C12A C13A C14A 122.1(3) ?
C12A C13A H13A 118.9 ?
C14A C13A H13A 118.9 ?
C18A C19A C14A 121.3(3) ?
C18A C19A H19A 119.4 ?
C14A C19A H19A 119.4 ?
C5B O1B C9B 117.81(18) ?
C11B C10B C15B 119.2(2) ?
C11B C10B C9B 119.6(2) ?
C15B C10B C9B 121.3(2) ?
O1B C5B C6B 124.9(2) ?
O1B C5B C4B 114.5(2) ?
C6B C5B C4B 120.7(2) ?
C4B C3B C8B 119.7(2) ?
C4B C3B C2B 119.3(2) ?
C8B C3B C2B 121.0(2) ?
C13B C14B C19B 121.9(3) ?
C13B C14B C15B 118.5(2) ?
C19B C14B C15B 119.6(3) ?
C5B C6B C7B 118.9(2) ?
C5B C6B H6B 120.5 ?
C7B C6B H6B 120.5 ?
C16B C15B C14B 117.5(2) ?
C16B C15B C10B 122.9(2) ?
C14B C15B C10B 119.7(2) ?
C3B C4B C5B 120.0(2) ?
C3B C4B H4B 120.0 ?
C5B C4B H4B 120.0 ?
C8B C7B C6B 121.0(2) ?
C8B C7B H7B 119.5 ?
C6B C7B H7B 119.5 ?
C7B C8B C3B 119.6(2) ?
C7B C8B C1B 120.0(2) ?
C3B C8B C1B 120.4(2) ?
C12B C13B C14B 122.0(2) ?
C12B C13B H13B 119.0 ?
C14B C13B H13B 119.0 ?
N1B C1B C8B 179.0(3) ?
C13B C12B C11B 119.2(2) ?
C13B C12B H12B 120.4 ?
C11B C12B H12B 120.4 ?
O1B C9B C10B 106.83(18) ?
O1B C9B H9B1 110.4 ?
C10B C9B H9B1 110.4 ?
O1B C9B H9B2 110.4 ?
C10B C9B H9B2 110.4 ?
H9B1 C9B H9B2 108.6 ?
C10B C11B O2B 116.7(2) ?
C10B C11B C12B 121.5(2) ?
O2B C11B C12B 121.8(2) ?
C17B C16B C15B 121.4(3) ?
C17B C16B H16B 119.3 ?
C15B C16B H16B 119.3 ?
N2B C2B C3B 178.8(3) ?
C18B C19B C14B 121.0(3) ?
C18B C19B H19B 119.5 ?
C14B C19B H19B 119.5 ?
C19B C18B C17B 120.2(3) ?
C19B C18B H18B 119.9 ?
C17B C18B H18B 119.9 ?
C16B C17B C18B 120.4(3) ?
C16B C17B H17B 119.8 ?
C18B C17B H17B 119.8 ?

loop_
_geom_bond_atom_site_label_1
_geom_bond_atom_site_label_2
_geom_bond_distance
_geom_bond_publ_flag
O2A C11A 1.375(3) ?
O2A C20A 1.408(3) yes
O2B C11B 1.371(3) ?
O2B C20B 1.420(3) yes
C20A H20A 0.9600 ?
C20A H20B 0.9600 ?
C20A H20C 0.9600 ?
C20B H20D 0.9600 ?
C20B H20E 0.9600 ?
C20B H20F 0.9600 ?
O1A C5A 1.360(2) yes
O1A C9A 1.442(2) yes
C4A C3A 1.369(3) ?
C4A C5A 1.381(3) ?
C4A H4A 0.9300 ?
C5A C6A 1.385(3) ?
C6A C7A 1.380(3) ?
C6A H6A 0.9300 ?
C8A C7A 1.375(3) ?
C8A C3A 1.398(3) ?
C8A C1A 1.441(3) ?
C9A C10A 1.499(3) ?
C9A H9A1 0.9700 ?
C9A H9A2 0.9700 ?
C7A H7A 0.9300 ?
C10A C11A 1.362(3) ?
C10A C15A 1.431(3) ?
C3A C2A 1.432(3) ?
C14A C13A 1.395(3) ?
C14A C19A 1.412(3) ?
C14A C15A 1.414(3) ?
C15A C16A 1.410(3) ?
C1A N1A 1.141(3) yes
C16A C17A 1.359(3) ?
C16A H16A 0.9300 ?
C2A N2A 1.143(3) yes
C12A C13A 1.358(3) ?
C12A C11A 1.404(3) ?
C12A H12A 0.9300 ?
C18A C19A 1.346(4) ?
C18A C17A 1.397(4) ?
C18A H18A 0.9300 ?
C17A H17A 0.9300 ?
C13A H13A 0.9300 ?
C19A H19A 0.9300 ?
O1B C5B 1.355(2) yes
O1B C9B 1.452(2) yes
C10B C11B 1.368(3) ?
C10B C15B 1.417(3) ?
C10B C9B 1.497(3) ?
C5B C6B 1.377(3) ?
C5B C4B 1.387(3) ?
C3B C4B 1.376(3) ?
C3B C8B 1.396(3) ?
C3B C2B 1.438(3) ?
C14B C13B 1.397(3) ?
C14B C19B 1.410(3) ?
C14B C15B 1.414(3) ?
C6B C7B 1.388(3) ?
C6B H6B 0.9300 ?
C15B C16B 1.414(3) ?
C4B H4B 0.9300 ?
C7B C8B 1.374(3) ?
C7B H7B 0.9300 ?
C8B C1B 1.434(3) ?
C13B C12B 1.357(3) ?
C13B H13B 0.9300 ?
C1B N1B 1.146(3) yes
C12B C11B 1.407(3) ?
C12B H12B 0.9300 ?
C9B H9B1 0.9700 ?
C9B H9B2 0.9700 ?
C16B C17B 1.365(3) ?
C16B H16B 0.9300 ?
C2B N2B 1.141(3) yes
C19B C18B 1.352(3) ?
C19B H19B 0.9300 ?
C18B C17B 1.393(4) ?
C18B H18B 0.9300 ?
C17B H17B 0.9300 ?

loop_
_geom_hbond_atom_site_label_D
_geom_hbond_atom_site_label_H
_geom_hbond_atom_site_label_A
_geom_hbond_distance_DH
_geom_hbond_distance_HA
_geom_hbond_distance_DA
_geom_hbond_angle_DHA
_geom_hbond_publ_flag
C9A H9A2 O2A 0.97 2.38 2.716(3) 100 yes
C9B H9B2 O2B 0.97 2.31 2.724(3) 105 yes

loop_
_geom_torsion_atom_site_label_1
_geom_torsion_atom_site_label_2
_geom_torsion_atom_site_label_3
_geom_torsion_atom_site_label_4
_geom_torsion
_geom_torsion_publ_flag
C9A O1A C5A C4A 178.69(18) ?
C9A O1A C5A C6A -1.3(3) ?
C3A C4A C5A O1A 179.2(2) ?
C3A C4A C5A C6A -0.8(3) ?
O1A C5A C6A C7A -178.7(2) ?
C4A C5A C6A C7A 1.4(3) ?
C5A O1A C9A C10A 173.32(19) yes
C3A C8A C7A C6A 0.6(3) ?
C1A C8A C7A C6A -178.7(2) ?
C5A C6A C7A C8A -1.3(3) ?
O1A C9A C10A C11A 89.6(2) ?
O1A C9A C10A C15A -92.7(2) ?
C5A C4A C3A C8A 0.1(3) ?
C5A C4A C3A C2A -179.8(2) ?
C7A C8A C3A C4A 0.0(3) ?
C1A C8A C3A C4A 179.3(2) ?
C7A C8A C3A C2A 179.9(2) ?
C1A C8A C3A C2A -0.8(3) ?
C13A C14A C15A C16A 178.7(2) ?
C19A C14A C15A C16A -1.9(3) ?
C13A C14A C15A C10A -2.5(3) ?
C19A C14A C15A C10A 177.0(2) ?
C11A C10A C15A C16A 179.8(2) ?
C9A C10A C15A C16A 2.1(3) ?
C11A C10A C15A C14A 1.0(3) ?
C9A C10A C15A C14A -176.7(2) ?
C7A C8A C1A N1A -144(13) ?
C3A C8A C1A N1A 37(13) ?
C14A C15A C16A C17A 2.4(3) ?
C10A C15A C16A C17A -176.4(2) ?
C4A C3A C2A N2A -10E1(3) ?
C8A C3A C2A N2A 8E1(3) ?
C15A C10A C11A O2A 179.86(19) ?
C9A C10A C11A O2A -2.4(3) ?
C15A C10A C11A C12A 1.1(3) ?
C9A C10A C11A C12A 178.8(2) ?
C20A O2A C11A C10A 163.7(2) ?
C20A O2A C11A C12A -17.5(4) ?
C13A C12A C11A C10A -1.7(4) ?
C13A C12A C11A O2A 179.6(2) ?
C15A C16A C17A C18A -1.2(4) ?
C19A C18A C17A C16A -0.6(4) ?
C11A C12A C13A C14A 0.2(4) ?
C19A C14A C13A C12A -177.5(2) ?
C15A C14A C13A C12A 1.8(4) ?
C17A C18A C19A C14A 1.1(4) ?
C13A C14A C19A C18A 179.5(2) ?
C15A C14A C19A C18A 0.1(4) ?
C9B O1B C5B C6B -13.0(3) ?
C9B O1B C5B C4B 167.22(19) ?
O1B C5B C6B C7B -179.8(2) ?
C4B C5B C6B C7B 0.0(3) ?
C13B C14B C15B C16B 178.7(2) ?
C19B C14B C15B C16B -1.3(3) ?
C13B C14B C15B C10B -1.4(3) ?
C19B C14B C15B C10B 178.58(19) ?
C11B C10B C15B C16B -179.4(2) ?
C9B C10B C15B C16B 0.0(3) ?
C11B C10B C15B C14B 0.7(3) ?
C9B C10B C15B C14B -179.9(2) ?
C8B C3B C4B C5B -0.9(3) ?
C2B C3B C4B C5B 178.6(2) ?
O1B C5B C4B C3B -179.3(2) ?
C6B C5B C4B C3B 0.9(3) ?
C5B C6B C7B C8B -0.8(4) ?
C6B C7B C8B C3B 0.7(3) ?
C6B C7B C8B C1B -178.0(2) ?
C4B C3B C8B C7B 0.2(3) ?
C2B C3B C8B C7B -179.4(2) ?
C4B C3B C8B C1B 178.9(2) ?
C2B C3B C8B C1B -0.7(3) ?
C19B C14B C13B C12B -179.1(2) ?
C15B C14B C13B C12B 0.8(3) ?
C7B C8B C1B N1B -18(17) ?
C3B C8B C1B N1B 16E1(10) ?
C14B C13B C12B C11B 0.4(4) ?
C5B O1B C9B C10B -167.0(2) yes
C11B C10B C9B O1B 98.9(2) ?
C15B C10B C9B O1B -80.5(2) ?
C15B C10B C11B O2B -179.96(19) ?
C9B C10B C11B O2B 0.7(3) ?
C15B C10B C11B C12B 0.6(3) ?
C9B C10B C11B C12B -178.8(2) ?
C20B O2B C11B C10B 177.0(2) ?
C20B O2B C11B C12B -3.5(4) ?
C13B C12B C11B C10B -1.2(4) ?
C13B C12B C11B O2B 179.4(2) ?
C14B C15B C16B C17B 1.3(3) ?
C10B C15B C16B C17B -178.7(2) ?
C4B C3B C2B N2B -14(15) ?
C8B C3B C2B N2B 17E1(10) ?
C13B C14B C19B C18B -179.8(2) ?
C15B C14B C19B C18B 0.2(3) ?
C14B C19B C18B C17B 1.2(4) ?
C15B C16B C17B C18B 0.0(4) ?
C19B C18B C17B C16B -1.3(4) ?

loop_
_cod_related_entry_id
_cod_related_entry_database
_cod_related_entry_code
1 ChemSpider 24732657
